data_2213069
loop_
_publ_author_name
'Kubo, Kanji'
'Matsumoto, Taisuke'
'Kuribayashi, Daiki'
'Mori, Akira'

_publ_section_title
;
 5-Iodotropolone
;
_journal_coeditor_code YA2043
_journal_issue 4
_journal_name_full 'Acta Crystallographica Section E'
_journal_page_first o1570
_journal_page_last o1572
_journal_paper_doi 10.1107/S1600536807009257
_journal_volume 63
_journal_year 2007
_chemical_formula_iupac 'C7 H5 I O2'
_chemical_formula_moiety 'C7 H5 I O2'
_chemical_formula_sum 'C7 H5 I O2'
_chemical_formula_weight 248.02
_chemical_name_common
;
5-Iodotropolone
;
_chemical_name_systematic
;
2-Hydroxy-5-iodocyclohepta-2,4,6-trien-1-one
;
_space_group_IT_number 4
_symmetry_cell_setting monoclinic
_symmetry_space_group_name_Hall 'P 2yb'
_symmetry_space_group_name_H-M 'P 1 21 1'
_cell_angle_alpha 90.00
_cell_angle_beta 93.1935(19)
_cell_angle_gamma 90.00
_cell_formula_units_Z 2
_cell_length_a 4.1091(16)
_cell_length_b 6.000(2)
_cell_length_c 14.603(5)
_cell_measurement_reflns_used 1183
_cell_measurement_temperature 153.1
_cell_measurement_theta_max 27.5
_cell_measurement_theta_min 3.7
_cell_volume 359.5(2)
_computing_cell_refinement CrystalClear
_computing_data_collection 'CrystalClear (Rigaku, 1999)'
_computing_data_reduction
;
CrystalStructure (Rigaku/MSC, 2006)
;
_computing_molecular_graphics
;
ORTEPIII (Burnett & Johnson, 1996) and MERCURY (Version 1.3; Bruno <i>et
al.</i>,  2002)
;
_computing_publication_material CrystalStructure
_computing_structure_refinement 'CRYSTALS (Betteridge <i>et al.</i>,  2003)'
_computing_structure_solution 'SIR2002 (Burla <i>et al.</i>,  2002)'
_diffrn_detector_area_resol_mean 7.31
_diffrn_measured_fraction_theta_full 0.993
_diffrn_measured_fraction_theta_max 0.993
_diffrn_measurement_device_type 'Rigaku Saturn'
_diffrn_measurement_method \w
_diffrn_radiation_type 'Mo K\a'
_diffrn_radiation_wavelength 0.71070
_diffrn_reflns_av_R_equivalents 0.023
_diffrn_reflns_limit_h_max 5
_diffrn_reflns_limit_h_min -5
_diffrn_reflns_limit_k_max 7
_diffrn_reflns_limit_k_min -7
_diffrn_reflns_limit_l_max 15
_diffrn_reflns_limit_l_min -18
_diffrn_reflns_number 2766
_diffrn_reflns_theta_full 27.5
_diffrn_reflns_theta_max 27.5
_diffrn_standards_decay_% 0
_diffrn_standards_interval_count 0
_diffrn_standards_number 0
_exptl_absorpt_coefficient_mu 4.38
_exptl_absorpt_correction_T_max 0.839
_exptl_absorpt_correction_T_min 0.545
_exptl_absorpt_correction_type multi-scan
_exptl_absorpt_process_details '(Jacobson, 1998)'
_exptl_crystal_colour yellow
_exptl_crystal_density_diffrn 2.291
_exptl_crystal_density_method 'not measured'
_exptl_crystal_description prism
_exptl_crystal_F_000 232.00
_exptl_crystal_size_max 0.15
_exptl_crystal_size_mid 0.12
_exptl_crystal_size_min 0.04
_refine_diff_density_max 1.06
_refine_diff_density_min -1.03
_refine_ls_abs_structure_details 'Flack (1983), 692 Friedel pairs'
_refine_ls_abs_structure_Flack 0.03(3)
_refine_ls_extinction_method none
_refine_ls_goodness_of_fit_ref 1.01
_refine_ls_hydrogen_treatment mixed
_refine_ls_number_parameters 100
_refine_ls_number_reflns 1598
_refine_ls_R_factor_gt 0.019
_refine_ls_shift/su_max <0.001
_refine_ls_structure_factor_coef Fsqd
_refine_ls_weighting_details 'w = 1/[0.0002Fo^2^ + \s(Fo^2^)]/(4Fo^2^)'
_refine_ls_weighting_scheme calc
_refine_ls_wR_factor_ref 0.053
_reflns_number_gt 1521
_reflns_number_total 1598
_reflns_threshold_expression I>2\s(I)
_cod_data_source_file ya2043.cif
_cod_data_source_block I
_cod_original_sg_symbol_H-M 'P 21'
_cod_database_code 2213069
_cod_database_fobs_code 2213069

loop_
_symmetry_equiv_pos_site_id
_symmetry_equiv_pos_as_xyz
1 +X,+Y,+Z
2 -X,1/2+Y,-Z

loop_
_atom_site_type_symbol
_atom_site_label
_atom_site_fract_x
_atom_site_fract_y
_atom_site_fract_z
_atom_site_U_iso_or_equiv
_atom_site_adp_type
_atom_site_calc_flag
_atom_site_refinement_flags
_atom_site_occupancy
I I1 0.90084(4) -0.05705(14) 0.081250(10) 0.02047(5) Uani d . 1.00
O O1 0.6170(8) 0.3840(4) 0.47486(19) 0.0256(7) Uani d . 1.00
O O2 0.3453(8) 0.6720(4) 0.3635(2) 0.0263(7) Uani d . 1.00
C C1 0.6459(10) 0.3411(6) 0.3918(3) 0.0203(9) Uani d . 1.00
C C2 0.4933(9) 0.4993(5) 0.3265(2) 0.0182(9) Uani d . 1.00
C C3 0.4797(9) 0.4929(5) 0.2319(2) 0.0182(9) Uani d . 1.00
C C4 0.6020(9) 0.3336(6) 0.1715(2) 0.0206(9) Uani d . 1.00
C C5 0.7680(9) 0.1420(6) 0.1919(2) 0.0178(8) Uani d . 1.00
C C6 0.8693(10) 0.0588(6) 0.2808(2) 0.0219(10) Uani d . 1.00
C C7 0.8142(10) 0.1445(6) 0.3652(2) 0.0200(9) Uani d . 1.00
H H1 0.379(13) 0.686(8) 0.423(3) 0.024(12) Uiso d . 1.00
H H2 0.3718 0.6159 0.2027 0.022 Uiso c R 1.00
H H3 0.5618 0.3636 0.1080 0.024 Uiso c R 1.00
H H4 0.9907 -0.0760 0.2810 0.026 Uiso c R 1.00
H H5 0.9043 0.0588 0.4151 0.024 Uiso c R 1.00

loop_
_atom_site_aniso_label
_atom_site_aniso_U_11
_atom_site_aniso_U_22
_atom_site_aniso_U_33
_atom_site_aniso_U_12
_atom_site_aniso_U_13
_atom_site_aniso_U_23
I1 0.01764(11) 0.02625(12) 0.01767(11) 0.00265(18) 0.00236(7) -0.00156(18)
O1 0.0418(17) 0.0221(16) 0.0126(12) 0.0013(10) -0.0015(11) 0.0019(9)
O2 0.0396(17) 0.0216(14) 0.0171(13) 0.0091(12) -0.0023(11) -0.0030(11)
C1 0.0213(18) 0.0200(17) 0.0190(18) -0.0039(15) -0.0038(14) 0.0015(15)
C2 0.0227(17) 0.013(2) 0.0180(17) 0.0001(11) -0.0033(13) 0.0016(11)
C3 0.0201(16) 0.018(2) 0.0161(15) 0.0058(11) -0.0043(12) 0.0022(11)
C4 0.0202(18) 0.0245(19) 0.0169(18) 0.0000(14) -0.0012(14) 0.0000(14)
C5 0.0156(16) 0.0200(17) 0.0176(16) -0.0014(13) 0.0002(13) 0.0003(14)
C6 0.024(2) 0.025(2) 0.0174(19) 0.0064(15) 0.0006(15) 0.0045(14)
C7 0.0231(19) 0.0190(17) 0.0178(16) 0.0047(14) -0.0007(14) 0.0057(14)

loop_
_atom_type_symbol
_atom_type_description
_atom_type_scat_dispersion_real
_atom_type_scat_dispersion_imag
_atom_type_scat_source
C C 0.003 0.002
;
International Tables for Crystallography
(1992, Vol. C, Tables 4.2.6.8 and 6.1.1.4)
;
H H 0.000 0.000
;
International Tables for Crystallography
(1992, Vol. C, Table 6.1.1.4)
;
O O 0.011 0.006
;
International Tables for Crystallography
(1992, Vol. C, Tables 4.2.6.8 and 6.1.1.4)
;
I I -0.474 1.812
;
International Tables for Crystallography
(1992, Vol. C, Tables 4.2.6.8 and 6.1.1.4)
;

loop_
_geom_angle_atom_site_label_1
_geom_angle_atom_site_label_2
_geom_angle_atom_site_label_3
_geom_angle
_geom_angle_publ_flag
O1 C1 C2 116.0(3) no
O1 C1 C7 120.4(3) no
C2 C1 C7 123.6(3) no
O2 C2 C1 115.4(3) no
O2 C2 C3 115.7(3) no
C1 C2 C3 128.8(3) no
C2 C3 C4 130.4(3) no
C3 C4 C5 128.8(3) no
I1 C5 C4 117.4(2) no
I1 C5 C6 115.0(2) no
C4 C5 C6 127.6(3) no
C5 C6 C7 129.3(3) no
C1 C7 C6 131.4(3) no
C2 O2 H1 115(3) no
C2 C3 H2 114.8 no
C4 C3 H2 114.8 no
C3 C4 H3 115.7 no
C5 C4 H3 115.5 no
C5 C6 H4 115.3 no
C7 C6 H4 115.5 no
C1 C7 H5 114.3 no
C6 C7 H5 114.3 no

loop_
_geom_bond_atom_site_label_1
_geom_bond_atom_site_label_2
_geom_bond_distance
_geom_bond_publ_flag
I1 C5 2.105(3) no
O1 C1 1.252(5) no
O2 C2 1.332(4) no
C1 C2 1.462(5) no
C1 C7 1.432(5) no
C2 C3 1.380(5) no
C3 C4 1.412(5) no
C4 C5 1.361(5) no
C5 C6 1.431(5) no
C6 C7 1.367(5) no
O2 H1 0.87(5) no
C3 H2 0.950 no
C4 H3 0.950 no
C6 H4 0.950 no
C7 H5 0.950 no

loop_
_geom_contact_atom_site_label_1
_geom_contact_atom_site_label_2
_geom_contact_distance
_geom_contact_site_symmetry_2
_geom_contact_publ_flag
O1 O1 3.247(3) 2_646 no
O1 O1 3.247(3) 2_656 no
O1 O2 2.678(4) 2_646 no
O1 C1 3.566(5) 2_656 no
O1 C7 3.391(5) 2_656 no
O1 C7 3.571(4) 2_756 no
O2 O1 2.678(4) 2_656 no
O2 C1 3.536(5) 1_455 no
O2 C6 3.226(5) 1_465 no
O2 C6 3.431(5) 1_565 no
O2 C7 3.579(5) 1_465 no
O2 C7 3.427(4) 1_565 no
C1 O1 3.566(5) 2_646 no
C1 O2 3.536(5) 1_655 no
C2 C7 3.580(5) 1_455 no
C6 O2 3.431(5) 1_545 no
C6 O2 3.226(5) 1_645 no
C7 O1 3.391(5) 2_646 no
C7 O1 3.571(4) 2_746 no
C7 O2 3.427(4) 1_545 no
C7 O2 3.579(5) 1_645 no
C7 C2 3.580(5) 1_655 no
I1 H2 3.486 1_545 no
I1 H2 3.218 1_645 no
I1 H3 3.300 2_645 no
O1 H1 1.91(5) 2_646 no
O1 H5 3.586 1_455 no
O1 H5 2.942 2_656 no
O1 H5 2.683 2_756 no
O2 H4 2.380 1_465 no
O2 H4 3.336 1_565 no
O2 H5 3.064 1_465 no
O2 H5 3.322 1_565 no
O2 H5 3.511 2_656 no
C1 H1 2.87(5) 2_646 no
C1 H5 3.519 1_455 no
C1 H5 3.534 2_756 no
C2 H4 3.324 1_465 no
C2 H4 3.356 1_565 no
C3 H4 3.377 1_465 no
C3 H4 3.383 1_565 no
C4 H2 3.595 1_655 no
C5 H2 3.559 1_545 no
C6 H2 3.504 1_545 no
C6 H2 3.590 1_645 no
C7 H1 3.41(5) 1_545 no
C7 H1 3.25(5) 2_646 no
H1 O1 1.91(5) 2_656 no
H1 C1 2.87(5) 2_656 no
H1 C7 3.41(5) 1_565 no
H1 C7 3.25(5) 2_656 no
H1 H4 2.916 1_465 no
H1 H5 2.967 1_465 no
H1 H5 3.115 1_565 no
H1 H5 2.802 2_656 no
H2 I1 3.218 1_465 no
H2 I1 3.486 1_565 no
H2 C4 3.595 1_455 no
H2 C5 3.559 1_565 no
H2 C6 3.590 1_465 no
H2 C6 3.504 1_565 no
H2 H4 2.717 1_465 no
H2 H4 3.297 1_565 no
H3 I1 3.300 2_655 no
H4 O2 3.336 1_545 no
H4 O2 2.380 1_645 no
H4 C2 3.356 1_545 no
H4 C2 3.324 1_645 no
H4 C3 3.383 1_545 no
H4 C3 3.377 1_645 no
H4 H1 2.916 1_645 no
H4 H2 3.297 1_545 no
H4 H2 2.717 1_645 no
H5 O1 3.586 1_655 no
H5 O1 2.942 2_646 no
H5 O1 2.683 2_746 no
H5 O2 3.322 1_545 no
H5 O2 3.064 1_645 no
H5 O2 3.511 2_646 no
H5 C1 3.519 1_655 no
H5 C1 3.534 2_746 no
H5 H1 3.115 1_545 no
H5 H1 2.967 1_645 no
H5 H1 2.802 2_646 no
I1 I1 3.9384(9) 2_745 yes

loop_
_geom_hbond_atom_site_label_D
_geom_hbond_atom_site_label_H
_geom_hbond_atom_site_label_A
_geom_hbond_site_symmetry_A
_geom_hbond_distance_DH
_geom_hbond_distance_HA
_geom_hbond_distance_DA
_geom_hbond_angle_DHA
_geom_hbond_publ_flag
O2 H1 O1 . 0.87(5) 2.18(5) 2.584(4) 108(4) yes
O2 H1 O1 2_656 0.87(5) 1.91(5) 2.678(4) 146(4) yes

loop_
_geom_torsion_atom_site_label_1
_geom_torsion_atom_site_label_2
_geom_torsion_atom_site_label_3
_geom_torsion_atom_site_label_4
_geom_torsion
_geom_torsion_publ_flag
O1 C1 C2 O2 0.8(5) no
O1 C1 C2 C3 -178.6(3) no
O1 C1 C7 C6 177.8(4) no
C2 C1 C7 C6 -0.8(7) no
C7 C1 C2 O2 179.5(3) no
C7 C1 C2 C3 0.1(5) no
O2 C2 C3 C4 -178.3(3) no
C1 C2 C3 C4 1.0(7) no
C2 C3 C4 C5 0.0(6) no
C3 C4 C5 I1 178.6(3) no
C3 C4 C5 C6 -2.3(7) no
I1 C5 C6 C7 -178.0(3) no
C4 C5 C6 C7 2.9(7) no
C5 C6 C7 C1 -0.9(7) no

loop_
_cod_related_entry_id
_cod_related_entry_database
_cod_related_entry_code
1 ChemSpider 9656844
